data_4519065
loop_
_publ_author_name
'Ankade, Shidheshwar B.'
'Samal, Pragnya Paramita'
'Soni, Vineeta'
'Gonnade, Rajesh G.'
'Krishnamurty, Sailaja'
'Punji, Benudhar'

_publ_section_title
;
 Ni(II)-Catalyzed Intramolecular C--H/C--H Oxidative Coupling: An
 Efficient Route to Functionalized Cycloindolones and Indenoindolones
;
_journal_issue 19
_journal_name_full 'ACS Catalysis'
_journal_page_first 12384
_journal_page_last 12393
_journal_paper_doi 10.1021/acscatal.1c03314
_journal_volume 11
_journal_year 2021
_chemical_formula_moiety 'C44 H34 N4 O2'
_chemical_formula_sum 'C44 H34 N4 O2'
_chemical_formula_weight 650.75
_space_group_crystal_system monoclinic
_space_group_IT_number 14
_space_group_name_Hall '-P 2ybc'
_space_group_name_H-M_alt 'P 1 21/c 1'
_atom_sites_solution_hydrogens geom
_audit_creation_method SHELXL-2018/3
_cell_angle_alpha 90
_cell_angle_beta 110.456(2)
_cell_angle_gamma 90
_cell_formula_units_Z 4
_cell_length_a 15.6752(9)
_cell_length_b 13.0378(8)
_cell_length_c 17.6651(12)
_cell_measurement_reflns_used 9961
_cell_measurement_temperature 100(2)
_cell_measurement_theta_max 33.19
_cell_measurement_theta_min 2.37
_cell_volume 3382.6(4)
_computing_cell_refinement 'SAINT (Bruker, 2016)'
_computing_data_collection 'APEX3 (Bruker, 2016)'
_computing_data_reduction 'SAINT (Bruker, 2016)'
_computing_molecular_graphics 'Bruker SHELXTL, Mercury 2020.20'
_computing_publication_material 'Bruker SHELXTL'
_computing_structure_refinement 'SHELXL-2018/3 (Sheldrick, 2018)'
_computing_structure_solution 'SHELXT 2014/5 (Sheldrick, 2014)'
_diffrn_ambient_temperature 100(2)
_diffrn_detector 'Photon II CPAD Area Detector'
_diffrn_detector_area_resol_mean 7.39
_diffrn_measured_fraction_theta_full 0.999
_diffrn_measured_fraction_theta_max 0.999
_diffrn_measurement_device '\k-geometry diffractometer'
_diffrn_measurement_device_type 'Bruker D8 VENTURE Kappa Duo PHOTON II CPAD'
_diffrn_measurement_method '\f and \w scans'
_diffrn_radiation_monochromator 'multilayer mirrors'
_diffrn_radiation_type MoK\a
_diffrn_radiation_wavelength 0.71073
_diffrn_reflns_av_R_equivalents 0.0826
_diffrn_reflns_av_unetI/netI 0.0410
_diffrn_reflns_Laue_measured_fraction_full 0.999
_diffrn_reflns_Laue_measured_fraction_max 0.999
_diffrn_reflns_limit_h_max 22
_diffrn_reflns_limit_h_min -22
_diffrn_reflns_limit_k_max 18
_diffrn_reflns_limit_k_min -18
_diffrn_reflns_limit_l_max 24
_diffrn_reflns_limit_l_min -24
_diffrn_reflns_number 102423
_diffrn_reflns_point_group_measured_fraction_full 0.999
_diffrn_reflns_point_group_measured_fraction_max 0.999
_diffrn_reflns_theta_full 25.242
_diffrn_reflns_theta_max 30.000
_diffrn_reflns_theta_min 2.365
_diffrn_source 'micro-focus sealed tube'
_diffrn_source_type 'Incoatech I\mS HB'
_exptl_absorpt_coefficient_mu 0.079
_exptl_absorpt_correction_T_max 0.987
_exptl_absorpt_correction_T_min 0.975
_exptl_absorpt_correction_type multi-scan
_exptl_absorpt_process_details 'SADABS(Bruker, 2016)'
_exptl_crystal_colour COLOURLESS
_exptl_crystal_density_diffrn 1.278
_exptl_crystal_description BLOCK
_exptl_crystal_F_000 1368
_exptl_crystal_size_max 0.320
_exptl_crystal_size_mid 0.210
_exptl_crystal_size_min 0.170
_refine_diff_density_max 0.350
_refine_diff_density_min -0.248
_refine_diff_density_rms 0.052
_refine_ls_extinction_method none
_refine_ls_goodness_of_fit_ref 1.018
_refine_ls_hydrogen_treatment constr
_refine_ls_matrix_type full
_refine_ls_number_parameters 455
_refine_ls_number_reflns 9868
_refine_ls_number_restraints 0
_refine_ls_restrained_S_all 1.018
_refine_ls_R_factor_all 0.0687
_refine_ls_R_factor_gt 0.0458
_refine_ls_shift/su_max 0.001
_refine_ls_shift/su_mean 0.000
_refine_ls_structure_factor_coef Fsqd
_refine_ls_weighting_details 'w=1/[\s^2^(Fo^2^)+(0.0431P)^2^+1.8433P] where P=(Fo^2^+2Fc^2^)/3'
_refine_ls_weighting_scheme calc
_refine_ls_wR_factor_gt 0.1024
_refine_ls_wR_factor_ref 0.1179
_reflns_Friedel_coverage 0.000
_reflns_number_gt 7421
_reflns_number_total 9868
_reflns_threshold_expression 'I > 2\s(I)'
_cod_data_source_file cs1c03314_si_007.cif
_cod_data_source_block Comp_23
_cod_original_sg_symbol_H-M 'P 21/c'
_cod_database_code 4519065
_shelx_shelxl_version_number 2018/3
_shelx_space_group_comment
;
The symmetry employed for this shelxl refinement is uniquely defined
by the following loop, which should always be used as a source of
symmetry information in preference to the above space-group names.
They are only intended as comments.
;
_shelx_estimated_absorpt_t_min 0.975
_shelx_estimated_absorpt_t_max 0.987

loop_
_space_group_symop_operation_xyz
'x, y, z'
'-x, y+1/2, -z+1/2'
'-x, -y, -z'
'x, -y-1/2, z-1/2'

loop_
_atom_site_label
_atom_site_type_symbol
_atom_site_fract_x
_atom_site_fract_y
_atom_site_fract_z
_atom_site_U_iso_or_equiv
_atom_site_adp_type
_atom_site_occupancy
_atom_site_site_symmetry_order
_atom_site_calc_flag
_atom_site_refinement_flags_posn
_atom_site_refinement_flags_adp
_atom_site_refinement_flags_occupancy
_atom_site_disorder_assembly
_atom_site_disorder_group
O1 O 0.70584(6) 0.85614(8) 0.18694(6) 0.0235(2) Uani 1 1 d . . . . .
O2 O 0.65612(7) 0.70528(9) 0.40533(6) 0.0248(2) Uani 1 1 d . . . . .
N1 N 0.81404(7) 0.62827(8) 0.36760(6) 0.0147(2) Uani 1 1 d . . . . .
N2 N 0.80010(8) 0.53341(9) 0.47441(7) 0.0190(2) Uani 1 1 d . . . . .
N3 N 0.65051(7) 0.64086(8) 0.16860(6) 0.0145(2) Uani 1 1 d . . . . .
N4 N 0.77335(8) 0.54209(9) 0.16678(7) 0.0198(2) Uani 1 1 d . . . . .
C1 C 0.76521(8) 0.68628(10) 0.30160(7) 0.0142(2) Uani 1 1 d . . . . .
C2 C 0.81591(8) 0.77160(10) 0.29618(7) 0.0149(2) Uani 1 1 d . . . . .
C3 C 0.90113(8) 0.76583(10) 0.36372(7) 0.0154(2) Uani 1 1 d . . . . .
C4 C 0.89732(8) 0.67639(10) 0.40705(7) 0.0150(2) Uani 1 1 d . . . . .
C5 C 0.96894(9) 0.64470(10) 0.47580(8) 0.0181(2) Uani 1 1 d . . . . .
H5 H 0.964955 0.583626 0.503711 0.022 Uiso 1 1 calc R U . . .
C6 C 1.04564(9) 0.70567(11) 0.50150(8) 0.0216(3) Uani 1 1 d . . . . .
H6 H 1.095543 0.686417 0.548100 0.026 Uiso 1 1 calc R U . . .
C7 C 1.05115(9) 0.79565(11) 0.45991(9) 0.0237(3) Uani 1 1 d . . . . .
H7 H 1.104795 0.836219 0.479024 0.028 Uiso 1 1 calc R U . . .
C8 C 0.98035(9) 0.82664(11) 0.39179(8) 0.0204(3) Uani 1 1 d . . . . .
H8 H 0.984997 0.887883 0.364347 0.025 Uiso 1 1 calc R U . . .
C9 C 0.78392(9) 0.85268(10) 0.23538(8) 0.0167(2) Uani 1 1 d . . . . .
C10 C 0.85083(8) 0.93502(10) 0.23284(8) 0.0171(2) Uani 1 1 d . . . . .
C11 C 0.90872(9) 0.91736(11) 0.18907(8) 0.0198(3) Uani 1 1 d . . . . .
C12 C 0.96661(10) 0.99629(12) 0.18400(9) 0.0256(3) Uani 1 1 d . . . . .
H12 H 1.006248 0.985802 0.154507 0.031 Uiso 1 1 calc R U . . .
C13 C 0.96700(10) 1.08949(12) 0.22131(10) 0.0295(3) Uani 1 1 d . . . . .
H13 H 1.005918 1.142950 0.216403 0.035 Uiso 1 1 calc R U . . .
C14 C 0.91093(10) 1.10534(12) 0.26584(10) 0.0277(3) Uani 1 1 d . . . . .
H14 H 0.912420 1.169300 0.292034 0.033 Uiso 1 1 calc R U . . .
C15 C 0.85212(9) 1.02808(10) 0.27263(8) 0.0209(3) Uani 1 1 d . . . . .
C16 C 0.90636(10) 0.81743(11) 0.14580(9) 0.0258(3) Uani 1 1 d . . . . .
H16A H 0.860331 0.821186 0.091455 0.039 Uiso 1 1 calc R U . . .
H16B H 0.891030 0.761649 0.175974 0.039 Uiso 1 1 calc R U . . .
H16C H 0.966198 0.804355 0.141770 0.039 Uiso 1 1 calc R U . . .
C17 C 0.79350(10) 1.04367(12) 0.32350(10) 0.0274(3) Uani 1 1 d . . . . .
H17A H 0.796701 1.115601 0.340371 0.041 Uiso 1 1 calc R U . . .
H17B H 0.815371 0.999600 0.371385 0.041 Uiso 1 1 calc R U . . .
H17C H 0.730298 1.025944 0.291839 0.041 Uiso 1 1 calc R U . . .
C18 C 0.78387(8) 0.53712(9) 0.39529(8) 0.0156(2) Uani 1 1 d . . . . .
C19 C 0.74215(9) 0.45977(10) 0.34102(8) 0.0180(2) Uani 1 1 d . . . . .
H19 H 0.735705 0.464460 0.285622 0.022 Uiso 1 1 calc R U . . .
C20 C 0.71014(9) 0.37510(10) 0.37094(8) 0.0197(3) Uani 1 1 d . . . . .
H20 H 0.679595 0.321100 0.335797 0.024 Uiso 1 1 calc R U . . .
C21 C 0.72338(9) 0.37049(10) 0.45265(8) 0.0204(3) Uani 1 1 d . . . . .
H21 H 0.700816 0.314371 0.474368 0.024 Uiso 1 1 calc R U . . .
C22 C 0.77049(9) 0.45004(11) 0.50202(8) 0.0203(3) Uani 1 1 d . . . . .
H22 H 0.782340 0.444991 0.558429 0.024 Uiso 1 1 calc R U . . .
C23 C 0.67137(8) 0.66129(9) 0.24963(7) 0.0140(2) Uani 1 1 d . . . . .
C24 C 0.59153(8) 0.66585(9) 0.26678(7) 0.0141(2) Uani 1 1 d . . . . .
C25 C 0.51717(8) 0.64787(9) 0.19166(7) 0.0140(2) Uani 1 1 d . . . . .
C26 C 0.55611(8) 0.63420(9) 0.13170(7) 0.0146(2) Uani 1 1 d . . . . .
C27 C 0.50460(9) 0.61244(10) 0.05113(8) 0.0176(2) Uani 1 1 d . . . . .
H27 H 0.532357 0.604190 0.011545 0.021 Uiso 1 1 calc R U . . .
C28 C 0.41148(9) 0.60346(10) 0.03162(8) 0.0192(3) Uani 1 1 d . . . . .
H28 H 0.374318 0.588755 -0.022569 0.023 Uiso 1 1 calc R U . . .
C29 C 0.37081(9) 0.61563(10) 0.09030(8) 0.0182(3) Uani 1 1 d . . . . .
H29 H 0.306693 0.608388 0.075141 0.022 Uiso 1 1 calc R U . . .
C30 C 0.42211(9) 0.63797(10) 0.16977(8) 0.0161(2) Uani 1 1 d . . . . .
H30 H 0.393742 0.646491 0.208890 0.019 Uiso 1 1 calc R U . . .
C31 C 0.58748(9) 0.68915(10) 0.34657(8) 0.0161(2) Uani 1 1 d . . . . .
C32 C 0.49469(9) 0.69354(10) 0.35376(7) 0.0158(2) Uani 1 1 d . . . . .
C33 C 0.45687(9) 0.60443(10) 0.37369(8) 0.0179(2) Uani 1 1 d . . . . .
C34 C 0.36845(9) 0.60978(11) 0.37518(8) 0.0220(3) Uani 1 1 d . . . . .
H34 H 0.341109 0.550229 0.387764 0.026 Uiso 1 1 calc R U . . .
C35 C 0.32027(9) 0.70109(12) 0.35850(8) 0.0231(3) Uani 1 1 d . . . . .
H35 H 0.260188 0.703679 0.359709 0.028 Uiso 1 1 calc R U . . .
C36 C 0.35921(9) 0.78883(11) 0.34002(8) 0.0213(3) Uani 1 1 d . . . . .
H36 H 0.325731 0.851167 0.329081 0.026 Uiso 1 1 calc R U . . .
C37 C 0.44708(9) 0.78624(10) 0.33739(8) 0.0179(3) Uani 1 1 d . . . . .
C38 C 0.50918(10) 0.50525(11) 0.39190(9) 0.0258(3) Uani 1 1 d . . . . .
H38A H 0.467618 0.448727 0.390985 0.039 Uiso 1 1 calc R U . . .
H38B H 0.556706 0.509328 0.445458 0.039 Uiso 1 1 calc R U . . .
H38C H 0.537283 0.493083 0.351102 0.039 Uiso 1 1 calc R U . . .
C39 C 0.48931(11) 0.88066(11) 0.31595(9) 0.0253(3) Uani 1 1 d . . . . .
H39A H 0.511830 0.864420 0.272105 0.038 Uiso 1 1 calc R U . . .
H39B H 0.540066 0.903815 0.363388 0.038 Uiso 1 1 calc R U . . .
H39C H 0.443491 0.935112 0.298416 0.038 Uiso 1 1 calc R U . . .
C40 C 0.71411(8) 0.61576(10) 0.13026(7) 0.0157(2) Uani 1 1 d . . . . .
C41 C 0.70948(9) 0.66398(11) 0.05906(8) 0.0196(3) Uani 1 1 d . . . . .
H41 H 0.666181 0.716523 0.036023 0.024 Uiso 1 1 calc R U . . .
C42 C 0.77055(10) 0.63259(12) 0.02266(8) 0.0230(3) Uani 1 1 d . . . . .
H42 H 0.769227 0.662553 -0.026754 0.028 Uiso 1 1 calc R U . . .
C43 C 0.83346(10) 0.55691(12) 0.05945(9) 0.0245(3) Uani 1 1 d . . . . .
H43 H 0.876236 0.534445 0.035936 0.029 Uiso 1 1 calc R U . . .
C44 C 0.83277(10) 0.51467(12) 0.13114(9) 0.0239(3) Uani 1 1 d . . . . .
H44 H 0.876681 0.463573 0.156454 0.029 Uiso 1 1 calc R U . . .

loop_
_atom_site_aniso_label
_atom_site_aniso_U_11
_atom_site_aniso_U_22
_atom_site_aniso_U_33
_atom_site_aniso_U_23
_atom_site_aniso_U_13
_atom_site_aniso_U_12
O1 0.0189(5) 0.0214(5) 0.0255(5) 0.0055(4) 0.0019(4) -0.0005(4)
O2 0.0209(5) 0.0373(6) 0.0152(5) -0.0084(4) 0.0049(4) -0.0053(4)
N1 0.0160(5) 0.0157(5) 0.0116(5) 0.0005(4) 0.0038(4) -0.0029(4)
N2 0.0210(5) 0.0211(5) 0.0144(5) 0.0018(4) 0.0054(4) -0.0035(4)
N3 0.0151(5) 0.0180(5) 0.0109(5) -0.0001(4) 0.0049(4) 0.0005(4)
N4 0.0205(5) 0.0218(6) 0.0171(5) 0.0015(4) 0.0065(4) 0.0037(4)
C1 0.0162(5) 0.0158(6) 0.0115(5) 0.0000(4) 0.0060(4) 0.0001(4)
C2 0.0150(5) 0.0171(6) 0.0138(5) 0.0015(4) 0.0063(5) -0.0005(4)
C3 0.0156(5) 0.0165(6) 0.0144(6) 0.0001(5) 0.0057(5) -0.0005(4)
C4 0.0147(5) 0.0170(6) 0.0136(5) -0.0006(5) 0.0055(5) -0.0003(4)
C5 0.0181(6) 0.0197(6) 0.0159(6) 0.0023(5) 0.0051(5) 0.0009(5)
C6 0.0164(6) 0.0277(7) 0.0180(6) 0.0026(5) 0.0027(5) 0.0002(5)
C7 0.0154(6) 0.0274(7) 0.0252(7) 0.0020(6) 0.0033(5) -0.0060(5)
C8 0.0183(6) 0.0212(6) 0.0212(6) 0.0027(5) 0.0062(5) -0.0040(5)
C9 0.0183(6) 0.0166(6) 0.0166(6) 0.0007(5) 0.0079(5) -0.0002(5)
C10 0.0155(6) 0.0168(6) 0.0178(6) 0.0051(5) 0.0044(5) -0.0002(4)
C11 0.0183(6) 0.0231(6) 0.0180(6) 0.0071(5) 0.0063(5) 0.0020(5)
C12 0.0207(6) 0.0343(8) 0.0229(7) 0.0063(6) 0.0089(6) -0.0033(6)
C13 0.0254(7) 0.0311(8) 0.0310(8) 0.0059(6) 0.0084(6) -0.0103(6)
C14 0.0289(7) 0.0213(7) 0.0300(8) -0.0015(6) 0.0066(6) -0.0068(6)
C15 0.0207(6) 0.0198(6) 0.0212(6) 0.0021(5) 0.0062(5) -0.0015(5)
C16 0.0308(7) 0.0251(7) 0.0273(7) 0.0040(6) 0.0176(6) 0.0050(6)
C17 0.0303(7) 0.0248(7) 0.0299(8) -0.0047(6) 0.0140(6) -0.0012(6)
C18 0.0165(5) 0.0150(6) 0.0152(6) 0.0026(5) 0.0055(5) -0.0009(4)
C19 0.0205(6) 0.0179(6) 0.0141(6) 0.0011(5) 0.0043(5) -0.0007(5)
C20 0.0201(6) 0.0166(6) 0.0196(6) 0.0007(5) 0.0034(5) -0.0027(5)
C21 0.0188(6) 0.0196(6) 0.0220(7) 0.0056(5) 0.0063(5) -0.0017(5)
C22 0.0206(6) 0.0236(7) 0.0162(6) 0.0038(5) 0.0059(5) -0.0030(5)
C23 0.0176(6) 0.0134(5) 0.0107(5) 0.0000(4) 0.0047(4) -0.0015(4)
C24 0.0162(5) 0.0132(5) 0.0128(5) 0.0001(4) 0.0050(5) -0.0011(4)
C25 0.0168(6) 0.0131(5) 0.0117(5) 0.0002(4) 0.0044(4) 0.0004(4)
C26 0.0162(5) 0.0135(5) 0.0134(5) 0.0006(4) 0.0043(5) 0.0005(4)
C27 0.0211(6) 0.0197(6) 0.0117(6) -0.0011(5) 0.0052(5) 0.0010(5)
C28 0.0209(6) 0.0206(6) 0.0124(6) -0.0015(5) 0.0012(5) 0.0000(5)
C29 0.0161(6) 0.0183(6) 0.0178(6) -0.0013(5) 0.0029(5) 0.0008(5)
C30 0.0172(6) 0.0166(6) 0.0145(6) -0.0010(5) 0.0055(5) 0.0008(5)
C31 0.0184(6) 0.0160(6) 0.0144(6) -0.0006(5) 0.0065(5) -0.0021(5)
C32 0.0184(6) 0.0189(6) 0.0106(5) -0.0023(5) 0.0058(5) -0.0010(5)
C33 0.0216(6) 0.0186(6) 0.0149(6) -0.0007(5) 0.0080(5) -0.0002(5)
C34 0.0226(6) 0.0261(7) 0.0200(6) 0.0007(5) 0.0107(5) -0.0035(5)
C35 0.0194(6) 0.0343(8) 0.0180(6) -0.0009(6) 0.0094(5) 0.0020(6)
C36 0.0250(7) 0.0235(7) 0.0152(6) -0.0007(5) 0.0068(5) 0.0060(5)
C37 0.0234(6) 0.0180(6) 0.0119(6) -0.0020(5) 0.0056(5) 0.0000(5)
C38 0.0297(7) 0.0205(7) 0.0308(8) 0.0050(6) 0.0152(6) 0.0028(6)
C39 0.0334(8) 0.0173(6) 0.0253(7) 0.0007(5) 0.0104(6) -0.0009(6)
C40 0.0166(6) 0.0182(6) 0.0125(5) -0.0013(4) 0.0052(5) -0.0005(5)
C41 0.0217(6) 0.0227(6) 0.0153(6) 0.0023(5) 0.0075(5) 0.0031(5)
C42 0.0265(7) 0.0297(7) 0.0159(6) 0.0018(5) 0.0116(5) 0.0031(6)
C43 0.0230(7) 0.0315(8) 0.0211(7) -0.0023(6) 0.0104(6) 0.0046(6)
C44 0.0221(6) 0.0276(7) 0.0222(7) 0.0016(6) 0.0079(5) 0.0081(5)

loop_
_atom_type_symbol
_atom_type_description
_atom_type_scat_dispersion_real
_atom_type_scat_dispersion_imag
_atom_type_scat_source
C C 0.0033 0.0016 'International Tables Vol C Tables 4.2.6.8 and 6.1.1.4'
H H 0.0000 0.0000 'International Tables Vol C Tables 4.2.6.8 and 6.1.1.4'
N N 0.0061 0.0033 'International Tables Vol C Tables 4.2.6.8 and 6.1.1.4'
O O 0.0106 0.0060 'International Tables Vol C Tables 4.2.6.8 and 6.1.1.4'

loop_
_geom_angle_atom_site_label_1
_geom_angle_atom_site_label_2
_geom_angle_atom_site_label_3
_geom_angle
_geom_angle_site_symmetry_1
_geom_angle_site_symmetry_3
_geom_angle_publ_flag
C1 N1 C4 108.80(10) . . ?
C1 N1 C18 126.53(10) . . ?
C4 N1 C18 124.57(10) . . ?
C18 N2 C22 116.65(12) . . ?
C23 N3 C26 108.97(10) . . ?
C23 N3 C40 125.90(10) . . ?
C26 N3 C40 124.56(10) . . ?
C40 N4 C44 116.39(12) . . ?
N1 C1 C2 109.65(11) . . ?
N1 C1 C23 123.04(11) . . ?
C2 C1 C23 127.21(11) . . ?
C1 C2 C3 106.65(11) . . ?
C1 C2 C9 124.80(11) . . ?
C3 C2 C9 128.46(11) . . ?
C4 C3 C8 118.32(11) . . ?
C4 C3 C2 106.78(11) . . ?
C8 C3 C2 134.90(12) . . ?
N1 C4 C5 128.92(12) . . ?
N1 C4 C3 108.12(10) . . ?
C5 C4 C3 122.93(12) . . ?
C6 C5 C4 117.31(12) . . ?
C6 C5 H5 121.3 . . ?
C4 C5 H5 121.3 . . ?
C5 C6 C7 121.05(12) . . ?
C5 C6 H6 119.5 . . ?
C7 C6 H6 119.5 . . ?
C8 C7 C6 121.53(13) . . ?
C8 C7 H7 119.2 . . ?
C6 C7 H7 119.2 . . ?
C7 C8 C3 118.85(12) . . ?
C7 C8 H8 120.6 . . ?
C3 C8 H8 120.6 . . ?
O1 C9 C2 122.77(12) . . ?
O1 C9 C10 119.15(11) . . ?
C2 C9 C10 118.08(11) . . ?
C15 C10 C11 121.42(12) . . ?
C15 C10 C9 119.28(12) . . ?
C11 C10 C9 119.28(12) . . ?
C12 C11 C10 118.37(13) . . ?
C12 C11 C16 120.47(13) . . ?
C10 C11 C16 121.13(12) . . ?
C13 C12 C11 120.84(14) . . ?
C13 C12 H12 119.6 . . ?
C11 C12 H12 119.6 . . ?
C12 C13 C14 120.30(14) . . ?
C12 C13 H13 119.9 . . ?
C14 C13 H13 119.9 . . ?
C13 C14 C15 120.63(14) . . ?
C13 C14 H14 119.7 . . ?
C15 C14 H14 119.7 . . ?
C14 C15 C10 118.41(13) . . ?
C14 C15 C17 120.77(13) . . ?
C10 C15 C17 120.80(12) . . ?
C11 C16 H16A 109.5 . . ?
C11 C16 H16B 109.5 . . ?
H16A C16 H16B 109.5 . . ?
C11 C16 H16C 109.5 . . ?
H16A C16 H16C 109.5 . . ?
H16B C16 H16C 109.5 . . ?
C15 C17 H17A 109.5 . . ?
C15 C17 H17B 109.5 . . ?
H17A C17 H17B 109.5 . . ?
C15 C17 H17C 109.5 . . ?
H17A C17 H17C 109.5 . . ?
H17B C17 H17C 109.5 . . ?
N2 C18 C19 124.75(12) . . ?
N2 C18 N1 115.18(11) . . ?
C19 C18 N1 120.07(11) . . ?
C18 C19 C20 117.37(12) . . ?
C18 C19 H19 121.3 . . ?
C20 C19 H19 121.3 . . ?
C21 C20 C19 119.17(12) . . ?
C21 C20 H20 120.4 . . ?
C19 C20 H20 120.4 . . ?
C20 C21 C22 118.33(12) . . ?
C20 C21 H21 120.8 . . ?
C22 C21 H21 120.8 . . ?
N2 C22 C21 123.58(12) . . ?
N2 C22 H22 118.2 . . ?
C21 C22 H22 118.2 . . ?
N3 C23 C24 109.28(10) . . ?
N3 C23 C1 120.86(11) . . ?
C24 C23 C1 129.40(11) . . ?
C23 C24 C25 106.96(11) . . ?
C23 C24 C31 124.37(11) . . ?
C25 C24 C31 128.63(11) . . ?
C26 C25 C30 118.52(11) . . ?
C26 C25 C24 106.78(11) . . ?
C30 C25 C24 134.63(12) . . ?
N3 C26 C27 128.97(12) . . ?
N3 C26 C25 107.98(10) . . ?
C27 C26 C25 122.96(12) . . ?
C28 C27 C26 117.05(12) . . ?
C28 C27 H27 121.5 . . ?
C26 C27 H27 121.5 . . ?
C27 C28 C29 121.27(12) . . ?
C27 C28 H28 119.4 . . ?
C29 C28 H28 119.4 . . ?
C30 C29 C28 121.37(12) . . ?
C30 C29 H29 119.3 . . ?
C28 C29 H29 119.3 . . ?
C29 C30 C25 118.82(12) . . ?
C29 C30 H30 120.6 . . ?
C25 C30 H30 120.6 . . ?
O2 C31 C24 122.05(12) . . ?
O2 C31 C32 120.73(11) . . ?
C24 C31 C32 117.22(11) . . ?
C37 C32 C33 121.74(12) . . ?
C37 C32 C31 118.55(11) . . ?
C33 C32 C31 119.67(11) . . ?
C34 C33 C32 118.17(12) . . ?
C34 C33 C38 120.59(12) . . ?
C32 C33 C38 121.24(12) . . ?
C35 C34 C33 120.64(13) . . ?
C35 C34 H34 119.7 . . ?
C33 C34 H34 119.7 . . ?
C34 C35 C36 120.42(13) . . ?
C34 C35 H35 119.8 . . ?
C36 C35 H35 119.8 . . ?
C35 C36 C37 120.56(13) . . ?
C35 C36 H36 119.7 . . ?
C37 C36 H36 119.7 . . ?
C36 C37 C32 118.47(12) . . ?
C36 C37 C39 120.94(12) . . ?
C32 C37 C39 120.58(12) . . ?
C33 C38 H38A 109.5 . . ?
C33 C38 H38B 109.5 . . ?
H38A C38 H38B 109.5 . . ?
C33 C38 H38C 109.5 . . ?
H38A C38 H38C 109.5 . . ?
H38B C38 H38C 109.5 . . ?
C37 C39 H39A 109.5 . . ?
C37 C39 H39B 109.5 . . ?
H39A C39 H39B 109.5 . . ?
C37 C39 H39C 109.5 . . ?
H39A C39 H39C 109.5 . . ?
H39B C39 H39C 109.5 . . ?
N4 C40 C41 124.90(12) . . ?
N4 C40 N3 114.80(11) . . ?
C41 C40 N3 120.26(11) . . ?
C40 C41 C42 117.44(12) . . ?
C40 C41 H41 121.3 . . ?
C42 C41 H41 121.3 . . ?
C43 C42 C41 119.05(13) . . ?
C43 C42 H42 120.5 . . ?
C41 C42 H42 120.5 . . ?
C44 C43 C42 118.71(13) . . ?
C44 C43 H43 120.6 . . ?
C42 C43 H43 120.6 . . ?
N4 C44 C43 123.48(13) . . ?
N4 C44 H44 118.3 . . ?
C43 C44 H44 118.3 . . ?

loop_
_geom_bond_atom_site_label_1
_geom_bond_atom_site_label_2
_geom_bond_distance
_geom_bond_site_symmetry_2
_geom_bond_publ_flag
O1 C9 1.2249(16) . ?
O2 C31 1.2242(16) . ?
N1 C1 1.3761(16) . ?
N1 C4 1.3955(16) . ?
N1 C18 1.4272(16) . ?
N2 C18 1.3312(16) . ?
N2 C22 1.3390(17) . ?
N3 C23 1.3782(15) . ?
N3 C26 1.3957(16) . ?
N3 C40 1.4253(16) . ?
N4 C40 1.3350(17) . ?
N4 C44 1.3421(18) . ?
C1 C2 1.3897(17) . ?
C1 C23 1.4727(17) . ?
C2 C3 1.4491(17) . ?
C2 C9 1.4648(17) . ?
C3 C4 1.4076(17) . ?
C3 C8 1.4092(18) . ?
C4 C5 1.3975(17) . ?
C5 C6 1.3791(19) . ?
C5 H5 0.9500 . ?
C6 C7 1.403(2) . ?
C6 H6 0.9500 . ?
C7 C8 1.3819(19) . ?
C7 H7 0.9500 . ?
C8 H8 0.9500 . ?
C9 C10 1.5124(18) . ?
C10 C15 1.3988(19) . ?
C10 C11 1.4017(19) . ?
C11 C12 1.3955(19) . ?
C11 C16 1.504(2) . ?
C12 C13 1.381(2) . ?
C12 H12 0.9500 . ?
C13 C14 1.385(2) . ?
C13 H13 0.9500 . ?
C14 C15 1.3986(19) . ?
C14 H14 0.9500 . ?
C15 C17 1.507(2) . ?
C16 H16A 0.9800 . ?
C16 H16B 0.9800 . ?
C16 H16C 0.9800 . ?
C17 H17A 0.9800 . ?
C17 H17B 0.9800 . ?
C17 H17C 0.9800 . ?
C18 C19 1.3876(18) . ?
C19 C20 1.3911(18) . ?
C19 H19 0.9500 . ?
C20 C21 1.3860(19) . ?
C20 H20 0.9500 . ?
C21 C22 1.3897(19) . ?
C21 H21 0.9500 . ?
C22 H22 0.9500 . ?
C23 C24 1.3881(17) . ?
C24 C25 1.4468(17) . ?
C24 C31 1.4649(17) . ?
C25 C26 1.4066(17) . ?
C25 C30 1.4085(17) . ?
C26 C27 1.3981(17) . ?
C27 C28 1.3827(18) . ?
C27 H27 0.9500 . ?
C28 C29 1.4029(19) . ?
C28 H28 0.9500 . ?
C29 C30 1.3832(18) . ?
C29 H29 0.9500 . ?
C30 H30 0.9500 . ?
C31 C32 1.5046(17) . ?
C32 C37 1.3966(18) . ?
C32 C33 1.4039(18) . ?
C33 C34 1.3973(19) . ?
C33 C38 1.5045(19) . ?
C34 C35 1.385(2) . ?
C34 H34 0.9500 . ?
C35 C36 1.388(2) . ?
C35 H35 0.9500 . ?
C36 C37 1.3946(19) . ?
C36 H36 0.9500 . ?
C37 C39 1.5075(19) . ?
C38 H38A 0.9800 . ?
C38 H38B 0.9800 . ?
C38 H38C 0.9800 . ?
C39 H39A 0.9800 . ?
C39 H39B 0.9800 . ?
C39 H39C 0.9800 . ?
C40 C41 1.3851(18) . ?
C41 C42 1.3884(19) . ?
C41 H41 0.9500 . ?
C42 C43 1.386(2) . ?
C42 H42 0.9500 . ?
C43 C44 1.384(2) . ?
C43 H43 0.9500 . ?
C44 H44 0.9500 . ?

loop_
_geom_torsion_atom_site_label_1
_geom_torsion_atom_site_label_2
_geom_torsion_atom_site_label_3
_geom_torsion_atom_site_label_4
_geom_torsion
_geom_torsion_site_symmetry_1
_geom_torsion_site_symmetry_2
_geom_torsion_site_symmetry_3
_geom_torsion_site_symmetry_4
_geom_torsion_publ_flag
C4 N1 C1 C2 0.93(14) . . . . ?
C18 N1 C1 C2 177.36(12) . . . . ?
C4 N1 C1 C23 -175.65(11) . . . . ?
C18 N1 C1 C23 0.78(19) . . . . ?
N1 C1 C2 C3 -0.48(14) . . . . ?
C23 C1 C2 C3 175.92(12) . . . . ?
N1 C1 C2 C9 -177.25(12) . . . . ?
C23 C1 C2 C9 -0.8(2) . . . . ?
C1 C2 C3 C4 -0.15(14) . . . . ?
C9 C2 C3 C4 176.46(12) . . . . ?
C1 C2 C3 C8 179.46(15) . . . . ?
C9 C2 C3 C8 -3.9(2) . . . . ?
C1 N1 C4 C5 -178.94(13) . . . . ?
C18 N1 C4 C5 4.5(2) . . . . ?
C1 N1 C4 C3 -1.01(14) . . . . ?
C18 N1 C4 C3 -177.53(11) . . . . ?
C8 C3 C4 N1 -178.98(11) . . . . ?
C2 C3 C4 N1 0.71(14) . . . . ?
C8 C3 C4 C5 -0.90(19) . . . . ?
C2 C3 C4 C5 178.78(12) . . . . ?
N1 C4 C5 C6 178.28(13) . . . . ?
C3 C4 C5 C6 0.63(19) . . . . ?
C4 C5 C6 C7 -0.1(2) . . . . ?
C5 C6 C7 C8 -0.1(2) . . . . ?
C6 C7 C8 C3 -0.2(2) . . . . ?
C4 C3 C8 C7 0.7(2) . . . . ?
C2 C3 C8 C7 -178.92(14) . . . . ?
C1 C2 C9 O1 5.7(2) . . . . ?
C3 C2 C9 O1 -170.34(13) . . . . ?
C1 C2 C9 C10 -174.18(12) . . . . ?
C3 C2 C9 C10 9.8(2) . . . . ?
O1 C9 C10 C15 83.69(16) . . . . ?
C2 C9 C10 C15 -96.43(15) . . . . ?
O1 C9 C10 C11 -94.81(16) . . . . ?
C2 C9 C10 C11 85.07(15) . . . . ?
C15 C10 C11 C12 -1.76(19) . . . . ?
C9 C10 C11 C12 176.71(12) . . . . ?
C15 C10 C11 C16 -179.44(13) . . . . ?
C9 C10 C11 C16 -0.97(19) . . . . ?
C10 C11 C12 C13 0.1(2) . . . . ?
C16 C11 C12 C13 177.82(14) . . . . ?
C11 C12 C13 C14 1.3(2) . . . . ?
C12 C13 C14 C15 -1.0(2) . . . . ?
C13 C14 C15 C10 -0.5(2) . . . . ?
C13 C14 C15 C17 177.76(14) . . . . ?
C11 C10 C15 C14 2.0(2) . . . . ?
C9 C10 C15 C14 -176.51(12) . . . . ?
C11 C10 C15 C17 -176.34(13) . . . . ?
C9 C10 C15 C17 5.19(19) . . . . ?
C22 N2 C18 C19 -2.6(2) . . . . ?
C22 N2 C18 N1 178.31(11) . . . . ?
C1 N1 C18 N2 -133.65(13) . . . . ?
C4 N1 C18 N2 42.24(17) . . . . ?
C1 N1 C18 C19 47.22(18) . . . . ?
C4 N1 C18 C19 -136.88(13) . . . . ?
N2 C18 C19 C20 4.1(2) . . . . ?
N1 C18 C19 C20 -176.86(12) . . . . ?
C18 C19 C20 C21 -1.76(19) . . . . ?
C19 C20 C21 C22 -1.6(2) . . . . ?
C18 N2 C22 C21 -1.2(2) . . . . ?
C20 C21 C22 N2 3.3(2) . . . . ?
C26 N3 C23 C24 1.33(14) . . . . ?
C40 N3 C23 C24 -170.30(11) . . . . ?
C26 N3 C23 C1 -171.62(11) . . . . ?
C40 N3 C23 C1 16.75(18) . . . . ?
N1 C1 C23 N3 -119.46(13) . . . . ?
C2 C1 C23 N3 64.59(18) . . . . ?
N1 C1 C23 C24 69.16(18) . . . . ?
C2 C1 C23 C24 -106.79(16) . . . . ?
N3 C23 C24 C25 -0.42(14) . . . . ?
C1 C23 C24 C25 171.75(12) . . . . ?
N3 C23 C24 C31 -178.11(11) . . . . ?
C1 C23 C24 C31 -5.9(2) . . . . ?
C23 C24 C25 C26 -0.63(14) . . . . ?
C31 C24 C25 C26 176.93(12) . . . . ?
C23 C24 C25 C30 176.34(14) . . . . ?
C31 C24 C25 C30 -6.1(2) . . . . ?
C23 N3 C26 C27 -178.38(13) . . . . ?
C40 N3 C26 C27 -6.6(2) . . . . ?
C23 N3 C26 C25 -1.72(14) . . . . ?
C40 N3 C26 C25 170.04(11) . . . . ?
C30 C25 C26 N3 -176.12(11) . . . . ?
C24 C25 C26 N3 1.43(13) . . . . ?
C30 C25 C26 C27 0.79(19) . . . . ?
C24 C25 C26 C27 178.33(12) . . . . ?
N3 C26 C27 C28 175.57(12) . . . . ?
C25 C26 C27 C28 -0.64(19) . . . . ?
C26 C27 C28 C29 -0.04(19) . . . . ?
C27 C28 C29 C30 0.6(2) . . . . ?
C28 C29 C30 C25 -0.42(19) . . . . ?
C26 C25 C30 C29 -0.24(18) . . . . ?
C24 C25 C30 C29 -176.93(13) . . . . ?
C23 C24 C31 O2 -1.0(2) . . . . ?
C25 C24 C31 O2 -178.17(13) . . . . ?
C23 C24 C31 C32 178.47(12) . . . . ?
C25 C24 C31 C32 1.29(19) . . . . ?
O2 C31 C32 C37 92.31(16) . . . . ?
C24 C31 C32 C37 -87.16(15) . . . . ?
O2 C31 C32 C33 -89.98(16) . . . . ?
C24 C31 C32 C33 90.54(15) . . . . ?
C37 C32 C33 C34 1.35(19) . . . . ?
C31 C32 C33 C34 -176.28(12) . . . . ?
C37 C32 C33 C38 -179.47(12) . . . . ?
C31 C32 C33 C38 2.90(19) . . . . ?
C32 C33 C34 C35 -0.9(2) . . . . ?
C38 C33 C34 C35 179.94(13) . . . . ?
C33 C34 C35 C36 0.0(2) . . . . ?
C34 C35 C36 C37 0.5(2) . . . . ?
C35 C36 C37 C32 -0.02(19) . . . . ?
C35 C36 C37 C39 178.91(13) . . . . ?
C33 C32 C37 C36 -0.91(19) . . . . ?
C31 C32 C37 C36 176.75(11) . . . . ?
C33 C32 C37 C39 -179.84(12) . . . . ?
C31 C32 C37 C39 -2.19(18) . . . . ?
C44 N4 C40 C41 0.7(2) . . . . ?
C44 N4 C40 N3 178.35(12) . . . . ?
C23 N3 C40 N4 49.13(17) . . . . ?
C26 N3 C40 N4 -121.25(13) . . . . ?
C23 N3 C40 C41 -133.09(13) . . . . ?
C26 N3 C40 C41 56.54(18) . . . . ?
N4 C40 C41 C42 0.6(2) . . . . ?
N3 C40 C41 C42 -176.94(12) . . . . ?
C40 C41 C42 C43 -1.1(2) . . . . ?
C41 C42 C43 C44 0.4(2) . . . . ?
C40 N4 C44 C43 -1.5(2) . . . . ?
C42 C43 C44 N4 0.9(2) . . . . ?
